data_4126165
loop_
_publ_author_name
'Araake, Ryoichi'
'Sakadani, Kazuki'
'Tada, Mizuki'
'Sakai, Yoichi'
'Ohki, Yasuhiro'

_publ_section_title
;
 [Fe4] and [Fe6] Hydride Clusters Supported by Phosphines: Synthesis,
 Characterization, and Application in N2 Reduction.
;
_journal_issue 15
_journal_name_full 'Journal of the American Chemical Society'
_journal_page_first 5596
_journal_page_last 5606
_journal_paper_doi 10.1021/jacs.7b01965
_journal_volume 139
_journal_year 2017
_chemical_formula_moiety 'C36 H102 Fe4 N2 P4 Si4'
_chemical_formula_sum 'C36 H102 Fe4 N2 P4 Si4'
_chemical_formula_weight 1022.84
_space_group_crystal_system monoclinic
_space_group_IT_number 14
_space_group_name_Hall '-P 2ybc'
_space_group_name_H-M_alt 'P 1 21/c 1'
_symmetry_space_group_name_Hall '-P 2ybc'
_symmetry_space_group_name_H-M 'P 1 21/c 1'
_atom_sites_solution_hydrogens geom
_atom_sites_solution_primary direct
_atom_sites_solution_secondary difmap
_cell_angle_alpha 90.0000
_cell_angle_beta 119.741(4)
_cell_angle_gamma 90.0000
_cell_formula_units_Z 2
_cell_length_a 12.824(2)
_cell_length_b 19.427(3)
_cell_length_c 12.822(2)
_cell_measurement_reflns_used 5723
_cell_measurement_temperature 173
_cell_measurement_theta_max 27.50
_cell_measurement_theta_min 3.30
_cell_volume 2773.6(8)
_computing_cell_refinement 'CrystalClear-SM Expert 2.1 b29'
_computing_data_collection 'CrystalClear-SM Expert 2.1 b29 (Rigaku, 2013)'
_computing_data_reduction 'CrystalClear-SM Expert 2.1 b29'
_computing_molecular_graphics 'CrystalStructure 4.2'
_computing_publication_material 'CrystalStructure 4.2 (Rigaku, 2015)'
_computing_structure_refinement 'SHELXL97 (Sheldrick, 2008)'
_computing_structure_solution 'SHELXS97 (Sheldrick, 2008)'
_diffrn_ambient_temperature 173
_diffrn_detector_area_resol_mean 5.814
_diffrn_measured_fraction_theta_full 0.993
_diffrn_measured_fraction_theta_max 0.993
_diffrn_measurement_device_type 'Rigaku XtaLAB P200'
_diffrn_measurement_method \w
_diffrn_radiation_type 'Mo K\a'
_diffrn_radiation_wavelength 0.71075
_diffrn_reflns_av_R_equivalents 0.0605
_diffrn_reflns_Laue_measured_fraction_full 0.000
_diffrn_reflns_Laue_measured_fraction_max 0.000
_diffrn_reflns_limit_h_max 16
_diffrn_reflns_limit_h_min -16
_diffrn_reflns_limit_k_max 21
_diffrn_reflns_limit_k_min -25
_diffrn_reflns_limit_l_max 16
_diffrn_reflns_limit_l_min -16
_diffrn_reflns_number 41842
_diffrn_reflns_point_group_measured_fraction_full 0.000
_diffrn_reflns_point_group_measured_fraction_max 0.000
_diffrn_reflns_theta_full 27.470
_diffrn_reflns_theta_max 27.470
_diffrn_reflns_theta_min 3.178
_diffrn_standards_number 0
_exptl_absorpt_coefficient_mu 1.250
_exptl_absorpt_correction_T_max 0.779
_exptl_absorpt_correction_T_min 0.599
_exptl_absorpt_correction_type multi-scan
_exptl_absorpt_process_details 'REQAB (Rigaku, 1998)'
_exptl_crystal_colour colorless
_exptl_crystal_density_diffrn 1.225
_exptl_crystal_density_method 'not measured'
_exptl_crystal_description prism
_exptl_crystal_F_000 1104.00
_exptl_crystal_size_max 0.200
_exptl_crystal_size_mid 0.200
_exptl_crystal_size_min 0.200
_refine_diff_density_max 0.56
_refine_diff_density_min -0.32
_refine_ls_extinction_method none
_refine_ls_goodness_of_fit_ref 1.051
_refine_ls_hydrogen_treatment mixed
_refine_ls_number_parameters 238
_refine_ls_number_reflns 6309
_refine_ls_number_restraints 0
_refine_ls_R_factor_all 0.0474
_refine_ls_R_factor_gt 0.0326
_refine_ls_shift/su_max 0.001
_refine_ls_structure_factor_coef Fsqd
_refine_ls_weighting_details 'w = 1/[\s^2^(Fo^2^)+(0.0289P)^2^+2.0098P] where P=(Fo^2^+2Fc^2^)/3'
_refine_ls_weighting_scheme calc
_refine_ls_wR_factor_gt 0.0692
_refine_ls_wR_factor_ref 0.0751
_reflns_number_gt 5119
_reflns_number_total 6309
_reflns_threshold_expression F^2^>2.0\s(F^2^)
_cod_data_source_file ja7b01965_si_002.cif
_cod_data_source_block araake100
_cod_database_code 4126165

loop_
_space_group_symop_id
_space_group_symop_operation_xyz
1 +X,+Y,+Z
2 -X,1/2+Y,1/2-Z
3 -X,-Y,-Z
4 +X,-1/2-Y,-1/2+Z

loop_
_atom_site_label
_atom_site_type_symbol
_atom_site_fract_x
_atom_site_fract_y
_atom_site_fract_z
_atom_site_U_iso_or_equiv
_atom_site_adp_type
_atom_site_occupancy
_atom_site_symmetry_multiplicity
_atom_site_calc_flag
_atom_site_refinement_flags
Fe1 Fe 0.03859(2) 0.469165(15) 0.10637(2) 0.01653(7) Uani 1 1 d .
Fe2 Fe 0.16230(2) 0.560323(15) 0.07428(3) 0.02001(8) Uani 1 1 d .
P1 P 0.17471(5) 0.38902(3) 0.19273(5) 0.02341(12) Uani 1 1 d .
P2 P -0.00246(5) 0.48628(3) 0.25050(5) 0.02014(11) Uani 1 1 d .
Si1 Si 0.44687(5) 0.57776(3) 0.17203(6) 0.02597(14) Uani 1 1 d .
Si2 Si 0.29524(5) 0.69597(3) 0.17400(6) 0.02710(14) Uani 1 1 d .
N1 N 0.31259(15) 0.61176(10) 0.14493(16) 0.0242(4) Uani 1 1 d .
C1 C 0.5562(2) 0.56428(16) 0.3360(2) 0.0440(7) Uani 1 1 d .
H1A H 0.5214 0.5326 0.3700 0.053 Uiso 1 1 calc R
H1B H 0.5734 0.6085 0.3782 0.053 Uiso 1 1 calc R
H1C H 0.6309 0.5447 0.3455 0.053 Uiso 1 1 calc R
C2 C 0.4241(2) 0.49110(13) 0.0987(2) 0.0353(5) Uani 1 1 d .
H2A H 0.3741 0.4961 0.0115 0.042 Uiso 1 1 calc R
H2B H 0.3842 0.4603 0.1286 0.042 Uiso 1 1 calc R
H2C H 0.5022 0.4717 0.1179 0.042 Uiso 1 1 calc R
C3 C 0.5262(2) 0.63331(14) 0.1130(3) 0.0392(6) Uani 1 1 d .
H3A H 0.4734 0.6411 0.0268 0.047 Uiso 1 1 calc R
H3B H 0.5998 0.6102 0.1262 0.047 Uiso 1 1 calc R
H3C H 0.5469 0.6776 0.1551 0.047 Uiso 1 1 calc R
C4 C 0.4159(2) 0.72586(16) 0.3243(3) 0.0473(7) Uani 1 1 d .
H4A H 0.4941 0.7219 0.3284 0.057 Uiso 1 1 calc R
H4B H 0.4155 0.6974 0.3871 0.057 Uiso 1 1 calc R
H4C H 0.4015 0.7740 0.3361 0.057 Uiso 1 1 calc R
C5 C 0.1497(2) 0.70741(14) 0.1732(3) 0.0399(6) Uani 1 1 d .
H5A H 0.1491 0.6779 0.2349 0.048 Uiso 1 1 calc R
H5B H 0.0829 0.6946 0.0942 0.048 Uiso 1 1 calc R
H5C H 0.1411 0.7556 0.1900 0.048 Uiso 1 1 calc R
C6 C 0.2926(3) 0.75727(14) 0.0601(3) 0.0475(7) Uani 1 1 d .
H6A H 0.2255 0.7457 -0.0194 0.057 Uiso 1 1 calc R
H6B H 0.3683 0.7538 0.0590 0.057 Uiso 1 1 calc R
H6C H 0.2827 0.8044 0.0812 0.057 Uiso 1 1 calc R
C7 C 0.32459(19) 0.41907(14) 0.3088(2) 0.0345(5) Uani 1 1 d .
H7A H 0.3432 0.4611 0.2775 0.041 Uiso 1 1 calc R
H7B H 0.3180 0.4332 0.3795 0.041 Uiso 1 1 calc R
C8 C 0.4328(2) 0.37118(18) 0.3536(3) 0.0537(8) Uani 1 1 d .
H8A H 0.4439 0.3578 0.2861 0.064 Uiso 1 1 calc R
H8B H 0.4190 0.3300 0.3892 0.064 Uiso 1 1 calc R
H8C H 0.5048 0.3950 0.4143 0.064 Uiso 1 1 calc R
C9 C 0.1977(2) 0.34415(12) 0.0780(2) 0.0290(5) Uani 1 1 d .
H9A H 0.1183 0.3412 0.0042 0.035 Uiso 1 1 calc R
H9B H 0.2481 0.3746 0.0591 0.035 Uiso 1 1 calc R
C10 C 0.2536(3) 0.27240(15) 0.1009(3) 0.0538(8) Uani 1 1 d .
H10A H 0.2035 0.2400 0.1155 0.065 Uiso 1 1 calc R
H10B H 0.3343 0.2737 0.1714 0.065 Uiso 1 1 calc R
H10C H 0.2587 0.2574 0.0306 0.065 Uiso 1 1 calc R
C11 C 0.1524(2) 0.31709(13) 0.2730(2) 0.0358(6) Uani 1 1 d .
H11A H 0.2224 0.2859 0.3027 0.043 Uiso 1 1 calc R
H11B H 0.1506 0.3357 0.3440 0.043 Uiso 1 1 calc R
C12 C 0.0384(2) 0.27503(14) 0.1988(3) 0.0443(7) Uani 1 1 d .
H12A H -0.0321 0.3045 0.1737 0.053 Uiso 1 1 calc R
H12B H 0.0356 0.2369 0.2474 0.053 Uiso 1 1 calc R
H12C H 0.0384 0.2566 0.1276 0.053 Uiso 1 1 calc R
C13 C 0.1219(2) 0.50081(13) 0.40477(19) 0.0287(5) Uani 1 1 d .
H13A H 0.0872 0.5058 0.4583 0.034 Uiso 1 1 calc R
H13B H 0.1732 0.4592 0.4307 0.034 Uiso 1 1 calc R
C14 C 0.2015(2) 0.56286(14) 0.4234(2) 0.0408(6) Uani 1 1 d .
H14A H 0.1521 0.6046 0.3965 0.049 Uiso 1 1 calc R
H14B H 0.2426 0.5569 0.3767 0.049 Uiso 1 1 calc R
H14C H 0.2612 0.5671 0.5088 0.049 Uiso 1 1 calc R
C15 C -0.0929(2) 0.56512(11) 0.2227(2) 0.0257(4) Uani 1 1 d .
H15A H -0.0495 0.6034 0.2099 0.031 Uiso 1 1 calc R
H15B H -0.1693 0.5587 0.1465 0.031 Uiso 1 1 calc R
C16 C -0.1236(2) 0.58787(14) 0.3184(2) 0.0377(6) Uani 1 1 d .
H16A H -0.1720 0.5522 0.3285 0.045 Uiso 1 1 calc R
H16B H -0.1692 0.6310 0.2934 0.045 Uiso 1 1 calc R
H16C H -0.0493 0.5950 0.3948 0.045 Uiso 1 1 calc R
C17 C -0.0860(2) 0.42263(12) 0.2887(2) 0.0279(5) Uani 1 1 d .
H17A H -0.0407 0.3788 0.3107 0.033 Uiso 1 1 calc R
H17B H -0.0882 0.4393 0.3606 0.033 Uiso 1 1 calc R
C18 C -0.2140(2) 0.40805(14) 0.1903(2) 0.0390(6) Uani 1 1 d .
H18A H -0.2158 0.4023 0.1135 0.047 Uiso 1 1 calc R
H18B H -0.2658 0.4467 0.1844 0.047 Uiso 1 1 calc R
H18C H -0.2428 0.3658 0.2096 0.047 Uiso 1 1 calc R
H19 H -0.069(3) 0.5231(15) 0.009(3) 0.053(9) Uiso 1 1 d .
H20 H 0.126(2) 0.5239(14) 0.180(2) 0.043(8) Uiso 1 1 d .
H21 H -0.041(2) 0.4066(15) 0.061(3) 0.049(8) Uiso 1 1 d .

loop_
_atom_site_aniso_label
_atom_site_aniso_U_11
_atom_site_aniso_U_22
_atom_site_aniso_U_33
_atom_site_aniso_U_23
_atom_site_aniso_U_13
_atom_site_aniso_U_12
Fe1 0.01572(13) 0.01802(14) 0.01544(14) 0.00273(11) 0.00742(11) 0.00078(11)
Fe2 0.01645(13) 0.02284(15) 0.01981(15) 0.00145(12) 0.00827(12) -0.00216(11)
P1 0.0202(2) 0.0265(3) 0.0239(3) 0.0078(2) 0.0113(2) 0.0051(2)
P2 0.0213(2) 0.0229(3) 0.0165(3) 0.0019(2) 0.0096(2) 0.0004(2)
Si1 0.0184(3) 0.0323(3) 0.0263(3) -0.0009(3) 0.0104(2) -0.0015(2)
Si2 0.0245(3) 0.0266(3) 0.0309(3) -0.0039(3) 0.0143(3) -0.0044(2)
N1 0.0191(8) 0.0283(10) 0.0254(10) -0.0009(8) 0.0111(8) -0.0032(7)
C1 0.0304(13) 0.0565(18) 0.0334(14) 0.0032(13) 0.0069(11) 0.0051(12)
C2 0.0352(13) 0.0344(13) 0.0429(15) -0.0011(11) 0.0242(12) 0.0012(10)
C3 0.0289(12) 0.0457(15) 0.0503(16) -0.0039(12) 0.0251(12) -0.0073(11)
C4 0.0389(14) 0.0485(17) 0.0438(16) -0.0192(13) 0.0123(13) -0.0047(12)
C5 0.0353(13) 0.0334(13) 0.0575(17) -0.0059(12) 0.0278(13) 0.0006(11)
C6 0.0531(17) 0.0355(15) 0.0595(19) 0.0083(13) 0.0321(15) -0.0027(12)
C7 0.0212(10) 0.0483(15) 0.0287(12) 0.0065(11) 0.0084(10) 0.0053(10)
C8 0.0264(13) 0.073(2) 0.0496(18) 0.0175(16) 0.0098(13) 0.0147(13)
C9 0.0290(11) 0.0300(12) 0.0316(12) 0.0049(10) 0.0177(10) 0.0063(9)
C10 0.068(2) 0.0461(17) 0.063(2) 0.0155(15) 0.0448(17) 0.0312(15)
C11 0.0390(13) 0.0349(13) 0.0405(14) 0.0193(11) 0.0250(12) 0.0136(11)
C12 0.0502(16) 0.0311(14) 0.0653(19) 0.0121(13) 0.0391(15) 0.0028(12)
C13 0.0299(11) 0.0353(13) 0.0170(11) 0.0016(9) 0.0087(9) 0.0027(9)
C14 0.0369(13) 0.0438(15) 0.0270(13) -0.0052(11) 0.0047(11) -0.0080(11)
C15 0.0280(11) 0.0267(11) 0.0240(11) 0.0020(9) 0.0141(9) 0.0035(9)
C16 0.0444(14) 0.0385(14) 0.0371(14) -0.0010(11) 0.0255(12) 0.0094(11)
C17 0.0342(12) 0.0292(12) 0.0262(12) 0.0041(9) 0.0195(10) -0.0002(9)
C18 0.0346(13) 0.0443(15) 0.0412(15) 0.0029(12) 0.0211(12) -0.0098(11)

loop_
_atom_type_symbol
_atom_type_description
_atom_type_scat_dispersion_real
_atom_type_scat_dispersion_imag
_atom_type_scat_source
Fe Fe 0.3463 0.8444
;
International Tables for Crystallography
(Vol. C, Tables 4.2.6.8 and 6.1.1.4)
;
P P 0.1023 0.0942
;
International Tables for Crystallography
(Vol. C, Tables 4.2.6.8 and 6.1.1.4)
;
N N 0.0061 0.0033
;
International Tables for Crystallography
(Vol. C, Tables 4.2.6.8 and 6.1.1.4)
;
Si Si 0.0817 0.0704
;
International Tables for Crystallography
(Vol. C, Tables 4.2.6.8 and 6.1.1.4)
;
C C 0.0033 0.0016
;
International Tables for Crystallography
(Vol. C, Tables 4.2.6.8 and 6.1.1.4)
;
H H 0.0000 0.0000
;
International Tables for Crystallography
(Vol. C, Table 6.1.1.4)
;

loop_
_geom_angle_atom_site_label_1
_geom_angle_atom_site_label_2
_geom_angle_atom_site_label_3
_geom_angle
_geom_angle_site_symmetry_1
_geom_angle_site_symmetry_3
P2 Fe1 P1 98.45(2) . .
P2 Fe1 Fe2 104.22(2) . 3_565
P1 Fe1 Fe2 119.78(2) . 3_565
P2 Fe1 Fe2 117.55(2) . .
P1 Fe1 Fe2 99.93(2) . .
Fe2 Fe1 Fe2 116.279(15) 3_565 .
P2 Fe1 Fe1 132.16(2) . 3_565
P1 Fe1 Fe1 129.28(2) . 3_565
Fe2 Fe1 Fe1 58.354(14) 3_565 3_565
Fe2 Fe1 Fe1 57.925(13) . 3_565
P2 Fe1 H19 94.5(10) . .
P1 Fe1 H19 166.2(10) . .
Fe2 Fe1 H19 51.5(10) 3_565 .
Fe2 Fe1 H19 78.2(10) . .
Fe1 Fe1 H19 38.5(10) 3_565 .
P2 Fe1 H20 77.1(10) . .
P1 Fe1 H20 91.6(10) . .
Fe2 Fe1 H20 147.5(10) 3_565 .
Fe2 Fe1 H20 43.4(11) . .
Fe1 Fe1 H20 96.1(11) 3_565 .
H19 Fe1 H20 96.0(14) . .
P2 Fe1 H21 92.7(11) . .
P1 Fe1 H21 80.7(11) . .
Fe2 Fe1 H21 43.8(11) 3_565 .
Fe2 Fe1 H21 149.1(11) . .
Fe1 Fe1 H21 97.6(11) 3_565 .
H19 Fe1 H21 93.9(15) . .
H20 Fe1 H21 166.2(15) . .
N1 Fe2 Fe1 149.73(6) . 3_565
N1 Fe2 Fe1 146.49(6) . .
Fe1 Fe2 Fe1 63.720(16) 3_565 .
N1 Fe2 H20 115.0(9) . .
Fe1 Fe2 H20 94.2(9) 3_565 .
Fe1 Fe2 H20 35.1(9) . .
C11 P1 C7 100.25(12) . .
C11 P1 C9 102.52(12) . .
C7 P1 C9 106.01(11) . .
C11 P1 Fe1 121.16(8) . .
C7 P1 Fe1 115.67(9) . .
C9 P1 Fe1 109.52(7) . .
C13 P2 C15 101.89(11) . .
C13 P2 C17 97.11(11) . .
C15 P2 C17 102.40(10) . .
C13 P2 Fe1 119.19(8) . .
C15 P2 Fe1 110.77(7) . .
C17 P2 Fe1 122.39(8) . .
N1 Si1 C2 110.69(10) . .
N1 Si1 C1 113.46(11) . .
C2 Si1 C1 106.22(13) . .
N1 Si1 C3 112.81(11) . .
C2 Si1 C3 107.07(12) . .
C1 Si1 C3 106.15(13) . .
N1 Si2 C4 112.96(11) . .
N1 Si2 C6 113.02(12) . .
C4 Si2 C6 106.98(14) . .
N1 Si2 C5 110.34(10) . .
C4 Si2 C5 106.40(13) . .
C6 Si2 C5 106.72(13) . .
Si1 N1 Si2 123.33(10) . .
Si1 N1 Fe2 124.03(11) . .
Si2 N1 Fe2 112.62(9) . .
Si1 C1 H1A 109.5 . .
Si1 C1 H1B 109.5 . .
H1A C1 H1B 109.5 . .
Si1 C1 H1C 109.5 . .
H1A C1 H1C 109.5 . .
H1B C1 H1C 109.5 . .
Si1 C2 H2A 109.5 . .
Si1 C2 H2B 109.5 . .
H2A C2 H2B 109.5 . .
Si1 C2 H2C 109.5 . .
H2A C2 H2C 109.5 . .
H2B C2 H2C 109.5 . .
Si1 C3 H3A 109.5 . .
Si1 C3 H3B 109.5 . .
H3A C3 H3B 109.5 . .
Si1 C3 H3C 109.5 . .
H3A C3 H3C 109.5 . .
H3B C3 H3C 109.5 . .
Si2 C4 H4A 109.5 . .
Si2 C4 H4B 109.5 . .
H4A C4 H4B 109.5 . .
Si2 C4 H4C 109.5 . .
H4A C4 H4C 109.5 . .
H4B C4 H4C 109.5 . .
Si2 C5 H5A 109.5 . .
Si2 C5 H5B 109.5 . .
H5A C5 H5B 109.5 . .
Si2 C5 H5C 109.5 . .
H5A C5 H5C 109.5 . .
H5B C5 H5C 109.5 . .
Si2 C6 H6A 109.5 . .
Si2 C6 H6B 109.5 . .
H6A C6 H6B 109.5 . .
Si2 C6 H6C 109.5 . .
H6A C6 H6C 109.5 . .
H6B C6 H6C 109.5 . .
C8 C7 P1 119.9(2) . .
C8 C7 H7A 107.3 . .
P1 C7 H7A 107.3 . .
C8 C7 H7B 107.3 . .
P1 C7 H7B 107.3 . .
H7A C7 H7B 106.9 . .
C7 C8 H8A 109.5 . .
C7 C8 H8B 109.5 . .
H8A C8 H8B 109.5 . .
C7 C8 H8C 109.5 . .
H8A C8 H8C 109.5 . .
H8B C8 H8C 109.5 . .
C10 C9 P1 121.31(18) . .
C10 C9 H9A 107.0 . .
P1 C9 H9A 107.0 . .
C10 C9 H9B 107.0 . .
P1 C9 H9B 107.0 . .
H9A C9 H9B 106.7 . .
C9 C10 H10A 109.5 . .
C9 C10 H10B 109.5 . .
H10A C10 H10B 109.5 . .
C9 C10 H10C 109.5 . .
H10A C10 H10C 109.5 . .
H10B C10 H10C 109.5 . .
C12 C11 P1 115.12(18) . .
C12 C11 H11A 108.5 . .
P1 C11 H11A 108.5 . .
C12 C11 H11B 108.5 . .
P1 C11 H11B 108.5 . .
H11A C11 H11B 107.5 . .
C11 C12 H12A 109.5 . .
C11 C12 H12B 109.5 . .
H12A C12 H12B 109.5 . .
C11 C12 H12C 109.5 . .
H12A C12 H12C 109.5 . .
H12B C12 H12C 109.5 . .
C14 C13 P2 116.44(17) . .
C14 C13 H13A 108.2 . .
P2 C13 H13A 108.2 . .
C14 C13 H13B 108.2 . .
P2 C13 H13B 108.2 . .
H13A C13 H13B 107.3 . .
C13 C14 H14A 109.5 . .
C13 C14 H14B 109.5 . .
H14A C14 H14B 109.5 . .
C13 C14 H14C 109.5 . .
H14A C14 H14C 109.5 . .
H14B C14 H14C 109.5 . .
C16 C15 P2 118.16(16) . .
C16 C15 H15A 107.8 . .
P2 C15 H15A 107.8 . .
C16 C15 H15B 107.8 . .
P2 C15 H15B 107.8 . .
H15A C15 H15B 107.1 . .
C15 C16 H16A 109.5 . .
C15 C16 H16B 109.5 . .
H16A C16 H16B 109.5 . .
C15 C16 H16C 109.5 . .
H16A C16 H16C 109.5 . .
H16B C16 H16C 109.5 . .
C18 C17 P2 115.60(16) . .
C18 C17 H17A 108.4 . .
P2 C17 H17A 108.4 . .
C18 C17 H17B 108.4 . .
P2 C17 H17B 108.4 . .
H17A C17 H17B 107.4 . .
C17 C18 H18A 109.5 . .
C17 C18 H18B 109.5 . .
H18A C18 H18B 109.5 . .
C17 C18 H18C 109.5 . .
H18A C18 H18C 109.5 . .
H18B C18 H18C 109.5 . .

loop_
_geom_bond_atom_site_label_1
_geom_bond_atom_site_label_2
_geom_bond_distance
_geom_bond_site_symmetry_2
Fe1 P2 2.1836(7) .
Fe1 P1 2.1862(6) .
Fe1 Fe2 2.5317(5) 3_565
Fe1 Fe2 2.5436(5) .
Fe1 Fe1 2.6790(7) 3_565
Fe1 H19 1.69(3) .
Fe1 H20 1.49(3) .
Fe1 H21 1.51(3) .
Fe2 N1 1.9499(17) .
Fe2 Fe1 2.5317(5) 3_565
Fe2 H20 1.78(3) .
P1 C11 1.840(2) .
P1 C7 1.847(2) .
P1 C9 1.856(2) .
P2 C13 1.845(2) .
P2 C15 1.846(2) .
P2 C17 1.854(2) .
Si1 N1 1.7113(18) .
Si1 C2 1.879(3) .
Si1 C1 1.879(3) .
Si1 C3 1.881(2) .
Si2 N1 1.717(2) .
Si2 C4 1.867(3) .
Si2 C6 1.871(3) .
Si2 C5 1.874(2) .
C1 H1A 0.9800 .
C1 H1B 0.9800 .
C1 H1C 0.9800 .
C2 H2A 0.9800 .
C2 H2B 0.9800 .
C2 H2C 0.9800 .
C3 H3A 0.9800 .
C3 H3B 0.9800 .
C3 H3C 0.9800 .
C4 H4A 0.9800 .
C4 H4B 0.9800 .
C4 H4C 0.9800 .
C5 H5A 0.9800 .
C5 H5B 0.9800 .
C5 H5C 0.9800 .
C6 H6A 0.9800 .
C6 H6B 0.9800 .
C6 H6C 0.9800 .
C7 C8 1.526(3) .
C7 H7A 0.9900 .
C7 H7B 0.9900 .
C8 H8A 0.9800 .
C8 H8B 0.9800 .
C8 H8C 0.9800 .
C9 C10 1.527(3) .
C9 H9A 0.9900 .
C9 H9B 0.9900 .
C10 H10A 0.9800 .
C10 H10B 0.9800 .
C10 H10C 0.9800 .
C11 C12 1.527(4) .
C11 H11A 0.9900 .
C11 H11B 0.9900 .
C12 H12A 0.9800 .
C12 H12B 0.9800 .
C12 H12C 0.9800 .
C13 C14 1.520(3) .
C13 H13A 0.9900 .
C13 H13B 0.9900 .
C14 H14A 0.9800 .
C14 H14B 0.9800 .
C14 H14C 0.9800 .
C15 C16 1.529(3) .
C15 H15A 0.9900 .
C15 H15B 0.9900 .
C16 H16A 0.9800 .
C16 H16B 0.9800 .
C16 H16C 0.9800 .
C17 C18 1.521(3) .
C17 H17A 0.9900 .
C17 H17B 0.9900 .
C18 H18A 0.9800 .
C18 H18B 0.9800 .
C18 H18C 0.9800 .

loop_
_geom_torsion_atom_site_label_1
_geom_torsion_atom_site_label_2
_geom_torsion_atom_site_label_3
_geom_torsion_atom_site_label_4
_geom_torsion
_geom_torsion_site_symmetry_1
_geom_torsion_site_symmetry_4
P2 Fe1 Fe2 N1 58.05(10) . .
P1 Fe1 Fe2 N1 -46.99(10) . .
Fe2 Fe1 Fe2 N1 -177.44(10) 3_565 .
Fe1 Fe1 Fe2 N1 -177.44(10) 3_565 .
P2 Fe1 Fe2 Fe1 -124.51(3) . 3_565
P1 Fe1 Fe2 Fe1 130.45(2) . 3_565
Fe2 Fe1 Fe2 Fe1 0.0 3_565 3_565
P2 Fe1 P1 C11 44.53(11) . .
Fe2 Fe1 P1 C11 -67.25(11) 3_565 .
Fe2 Fe1 P1 C11 164.57(11) . .
Fe1 Fe1 P1 C11 -139.02(11) 3_565 .
P2 Fe1 P1 C7 -76.90(9) . .
Fe2 Fe1 P1 C7 171.32(9) 3_565 .
Fe2 Fe1 P1 C7 43.14(9) . .
Fe1 Fe1 P1 C7 99.55(10) 3_565 .
P2 Fe1 P1 C9 163.42(8) . .
Fe2 Fe1 P1 C9 51.64(8) 3_565 .
Fe2 Fe1 P1 C9 -76.53(8) . .
Fe1 Fe1 P1 C9 -20.12(9) 3_565 .
P1 Fe1 P2 C13 50.12(9) . .
Fe2 Fe1 P2 C13 173.87(9) 3_565 .
Fe2 Fe1 P2 C13 -55.79(9) . .
Fe1 Fe1 P2 C13 -126.18(9) 3_565 .
P1 Fe1 P2 C15 167.78(8) . .
Fe2 Fe1 P2 C15 -68.46(8) 3_565 .
Fe2 Fe1 P2 C15 61.88(8) . .
Fe1 Fe1 P2 C15 -8.51(9) 3_565 .
P1 Fe1 P2 C17 -71.37(9) . .
Fe2 Fe1 P2 C17 52.38(9) 3_565 .
Fe2 Fe1 P2 C17 -177.28(9) . .
Fe1 Fe1 P2 C17 112.34(9) 3_565 .
C2 Si1 N1 Si2 -167.67(13) . .
C1 Si1 N1 Si2 73.03(17) . .
C3 Si1 N1 Si2 -47.73(17) . .
C2 Si1 N1 Fe2 10.70(16) . .
C1 Si1 N1 Fe2 -108.60(15) . .
C3 Si1 N1 Fe2 130.64(13) . .
C4 Si2 N1 Si1 -45.49(18) . .
C6 Si2 N1 Si1 76.15(17) . .
C5 Si2 N1 Si1 -164.45(13) . .
C4 Si2 N1 Fe2 135.97(13) . .
C6 Si2 N1 Fe2 -102.39(13) . .
C5 Si2 N1 Fe2 17.02(15) . .
Fe1 Fe2 N1 Si1 -101.00(14) 3_565 .
Fe1 Fe2 N1 Si1 74.44(16) . .
Fe1 Fe2 N1 Si2 77.52(14) 3_565 .
Fe1 Fe2 N1 Si2 -107.04(11) . .
C11 P1 C7 C8 62.2(2) . .
C9 P1 C7 C8 -44.1(2) . .
Fe1 P1 C7 C8 -165.70(19) . .
C11 P1 C9 C10 -29.6(2) . .
C7 P1 C9 C10 75.1(2) . .
Fe1 P1 C9 C10 -159.5(2) . .
C7 P1 C11 C12 -175.22(19) . .
C9 P1 C11 C12 -66.1(2) . .
Fe1 P1 C11 C12 56.2(2) . .
C15 P2 C13 C14 -62.1(2) . .
C17 P2 C13 C14 -166.38(19) . .
Fe1 P2 C13 C14 60.1(2) . .
C13 P2 C15 C16 -48.4(2) . .
C17 P2 C15 C16 51.7(2) . .
Fe1 P2 C15 C16 -176.23(16) . .
C13 P2 C17 C18 165.80(19) . .
C15 P2 C17 C18 61.9(2) . .
Fe1 P2 C17 C18 -62.8(2) . .
